data_1509892
loop_
_publ_author_name
'Czech, E.'
'Doersam, G.'
'Cordier, G.'
'Henseleit, R.'
'Geibel, C.'
'Mehner, A.'
'Roehr, C.'
'Thies, G.'

_publ_section_title
;
 Neue ternaere Calcium und Ytterbium-Silber Aluminide mit unterschiedlich
 gestapelten Ag-Al-Kagome-Netzen
;
_journal_name_full 'Journal of the Less-Common Metals'
_journal_page_first 55
_journal_page_last 72
_journal_paper_doi 10.1016/0022-5088(91)90235-V
_journal_volume 169
_journal_year 1991
_chemical_formula_sum 'Ag4.03 Al4.96 Yb3'
_chemical_name_systematic '(Ag4.03 Al4.96) Yb3'
_space_group_IT_number 194
_symmetry_space_group_name_Hall '-P 6c 2c'
_symmetry_space_group_name_H-M 'P 63/m m c'
_cell_angle_alpha 90
_cell_angle_beta 90
_cell_angle_gamma 120
_cell_formula_units_Z 2
_cell_length_a 5.59
_cell_length_b 5.59
_cell_length_c 17.908
_cell_volume 484.620
_citation_journal_id_ASTM JCOMAH
_cod_data_source_file silver3-x_177.cif
_cod_data_source_block Ag4.03Al4.96Yb3
_cod_original_cell_volume 484.6201
_cod_database_code 1509892

loop_
_symmetry_equiv_pos_as_xyz
x,y,z
x-y,x,z+1/2
-y,x-y,z
-x,-y,z+1/2
-x+y,-x,z
y,-x+y,z+1/2
-y,-x,-z+1/2
x-y,-y,-z
x,x-y,-z+1/2
y,x,-z
-x+y,y,-z+1/2
-x,-x+y,-z
-x,-y,-z
-x+y,-x,-z-1/2
y,-x+y,-z
x,y,-z-1/2
x-y,x,-z
-y,x-y,-z-1/2
y,x,z-1/2
-x+y,y,z
-x,-x+y,z-1/2
-y,-x,z
x-y,-y,z-1/2
x,x-y,z

loop_
_atom_site_label
_atom_site_type_symbol
_atom_site_fract_x
_atom_site_fract_y
_atom_site_fract_z
_atom_site_occupancy
_atom_site_U_iso_or_equiv
Yb1 Yb 0.3333 0.6667 0.75 1 0.0
Ag1 Ag 0 0 0.25 1 0.0
Al4 Al 0.1693 0.3386 0.1234 0.6825 0.0
Ag3 Ag 0 0 0 0.13 0.0
Yb2 Yb 0.3333 0.6667 0.5341 1 0.0
Al3 Al 0 0 0 0.87 0.0
Ag4 Ag 0.1693 0.3386 0.1234 0.3175 0.0
Ag2 Ag 0.3333 0.6667 0.25 1 0.0
